data_4507737
loop_
_publ_author_name
'Yang, J\"u-Hua'
'Wu, Xin-Yi'
'He, Run-Tian'
'Ren, Zhi-Gang'
'Li, Hong-Xi'
'Wang, Hui-Fang'
'Lang, Jian-Ping'

_publ_section_title
;
 Degradation versus Expansion of the AgX Frameworks: Formation of
 Oligomeric and Polymeric Silver Complexes from Reactions of Bulk AgX
 withN,N-Bis(diphenylphosphanylmethyl)-2-aminopyridine
;
_journal_issue 5
_journal_name_full 'Crystal Growth &amp; Design'
_journal_page_first 2124
_journal_paper_doi 10.1021/cg4002048
_journal_volume 13
_journal_year 2013
_chemical_formula_moiety 'C97 H84 Ag4 N10 P6, C H2 Cl2'
_chemical_formula_sum 'C98 H86 Ag4 Cl2 N10 P6'
_chemical_formula_weight 2091.97
_chemical_name_systematic
; 
 ? 
;
_space_group_IT_number 13
_symmetry_cell_setting monoclinic
_symmetry_space_group_name_Hall '-P 2yc'
_symmetry_space_group_name_H-M 'P 1 2/c 1'
_atom_sites_solution_hydrogens geom
_atom_sites_solution_primary direct
_atom_sites_solution_secondary difmap
_cell_angle_alpha 90.00
_cell_angle_beta 123.51(2)
_cell_angle_gamma 90.00
_cell_formula_units_Z 2
_cell_length_a 20.499(4)
_cell_length_b 11.142(2)
_cell_length_c 26.080(10)
_cell_measurement_reflns_used 22873
_cell_measurement_temperature 223(2)
_cell_measurement_theta_max 27.4932
_cell_measurement_theta_min 2.9829
_cell_volume 4967(3)
_computing_cell_refinement 'CrystalClear, Ver. 1.30 (Rigaku/MSC, 2001)'
_computing_data_collection 'CrystalClear, Ver. 1.30 (Rigaku/MSC, 2001)'
_computing_data_reduction 'CrystalStructure, Ver. 3.60 (Rigaku/MSC,2004)'
_computing_molecular_graphics 'SHELXS-97 (Sheldrick, 1990)'
_computing_structure_refinement 'SHELXL-97 (Sheldrick, 1997)'
_computing_structure_solution 'SHELXS-97 (Sheldrick, 1990)'
_diffrn_ambient_temperature 223(2)
_diffrn_measured_fraction_theta_full 0.985
_diffrn_measured_fraction_theta_max 0.985
_diffrn_measurement_device_type 'Rigaku Mercury'
_diffrn_measurement_method /w
_diffrn_radiation_monochromator graphite
_diffrn_radiation_source 'fine-focus sealed tube'
_diffrn_radiation_type MoK\a
_diffrn_radiation_wavelength 0.71073
_diffrn_reflns_av_R_equivalents 0.0644
_diffrn_reflns_av_sigmaI/netI 0.0544
_diffrn_reflns_limit_h_max 24
_diffrn_reflns_limit_h_min -20
_diffrn_reflns_limit_k_max 13
_diffrn_reflns_limit_k_min -11
_diffrn_reflns_limit_l_max 31
_diffrn_reflns_limit_l_min -31
_diffrn_reflns_number 38005
_diffrn_reflns_theta_full 25.00
_diffrn_reflns_theta_max 25.00
_diffrn_reflns_theta_min 3.00
_diffrn_standards_decay_% 0
_diffrn_standards_interval_count 0
_diffrn_standards_interval_time 0
_diffrn_standards_number 0
_exptl_absorpt_coefficient_mu 0.976
_exptl_absorpt_correction_T_max 1.0000
_exptl_absorpt_correction_T_min 0.7619
_exptl_absorpt_correction_type multi-scan
_exptl_absorpt_process_details 'Jacobson, R. (1998) Private communication to Rigaku Company, Tokyo, Japan.'
_exptl_crystal_colour Colorless
_exptl_crystal_density_diffrn 1.399
_exptl_crystal_density_method 'not measured'
_exptl_crystal_description Block
_exptl_crystal_F_000 2112
_exptl_crystal_size_max 0.60
_exptl_crystal_size_mid 0.50
_exptl_crystal_size_min 0.30
_refine_diff_density_max 1.342
_refine_diff_density_min -0.883
_refine_diff_density_rms 0.107
_refine_ls_extinction_method none
_refine_ls_goodness_of_fit_ref 1.074
_refine_ls_hydrogen_treatment constr
_refine_ls_matrix_type full
_refine_ls_number_parameters 447
_refine_ls_number_reflns 8615
_refine_ls_number_restraints 5
_refine_ls_restrained_S_all 1.074
_refine_ls_R_factor_all 0.0828
_refine_ls_R_factor_gt 0.0685
_refine_ls_shift/su_max 0.000
_refine_ls_shift/su_mean 0.000
_refine_ls_structure_factor_coef Fsqd
_refine_ls_weighting_details 'calc w=1/[\s^2^(Fo^2^)+(0.0943P)^2^+8.3572P] where P=(Fo^2^+2Fc^2^)/3'
_refine_ls_weighting_scheme calc
_refine_ls_wR_factor_gt 0.1758
_refine_ls_wR_factor_ref 0.1880
_reflns_number_gt 7112
_reflns_number_total 8615
_reflns_threshold_expression >2sigma(I)
_cod_data_source_file cg4002048_si_002.cif
_cod_data_source_block 6
_cod_original_cell_volume 4967(2)
_cod_original_sg_symbol_H-M 'P 2/c'
_cod_database_code 4507737

loop_
_symmetry_equiv_pos_as_xyz
'x, y, z'
'-x, y, -z+1/2'
'-x, -y, -z'
'x, -y, z-1/2'

loop_
_atom_site_label
_atom_site_type_symbol
_atom_site_fract_x
_atom_site_fract_y
_atom_site_fract_z
_atom_site_U_iso_or_equiv
_atom_site_adp_type
_atom_site_occupancy
_atom_site_symmetry_multiplicity
_atom_site_calc_flag
_atom_site_refinement_flags
_atom_site_disorder_assembly
_atom_site_disorder_group
Ag1 Ag 0.16813(2) -0.03749(4) -0.105761(18) 0.04283(17) Uani 1 1 d . . .
Ag2 Ag 0.20987(4) 0.32789(5) -0.21729(3) 0.0720(2) Uani 1 1 d . . .
P1 P 0.26479(9) -0.14292(14) -0.12054(7) 0.0460(4) Uani 1 1 d . . .
P2 P 0.26865(9) 0.01864(14) 0.00339(7) 0.0447(4) Uani 1 1 d . . .
P3 P 0.03323(8) -0.08381(13) -0.13961(6) 0.0396(3) Uani 1 1 d . . .
N1 N 0.4949(4) -0.1783(8) 0.0220(4) 0.1028(13) Uani 1 1 d . . .
N2 N 0.3905(3) -0.0477(5) -0.0087(2) 0.0521(12) Uani 1 1 d . . .
N3 N -0.0481(4) -0.3559(6) -0.2376(3) 0.0695(18) Uani 0.50 1 d P . .
N4 N 0.0000 -0.1726(6) -0.2500 0.0428(15) Uani 1 2 d S . .
N5 N 0.1580(4) 0.1534(5) -0.1497(3) 0.0695(13) Uani 1 1 d . . .
N6 N 0.2681(6) 0.4693(7) -0.2896(4) 0.102(2) Uani 1 1 d . . .
C1 C 0.4577(5) -0.1021(10) 0.0381(5) 0.1028(13) Uani 1 1 d . . .
C2 C 0.4851(5) -0.0780(10) 0.0998(5) 0.1028(13) Uani 1 1 d . . .
H2 H 0.4602 -0.0228 0.1109 0.123 Uiso 1 1 calc R . .
C3 C 0.5522(5) -0.1421(10) 0.1437(5) 0.1028(13) Uani 1 1 d . . .
H3 H 0.5735 -0.1294 0.1857 0.123 Uiso 1 1 calc R . .
C4 C 0.5860(5) -0.2200(10) 0.1272(5) 0.1028(13) Uani 1 1 d . . .
H4 H 0.6297 -0.2639 0.1573 0.123 Uiso 1 1 calc R . .
C5 C 0.5578(5) -0.2361(10) 0.0676(5) 0.1028(13) Uani 1 1 d . . .
H5 H 0.5836 -0.2908 0.0571 0.123 Uiso 1 1 calc R . .
C6 C 0.3628(4) -0.0712(6) -0.0729(3) 0.0511(14) Uani 1 1 d . . .
H6A H 0.4011 -0.1229 -0.0735 0.061 Uiso 1 1 calc R . .
H6B H 0.3614 0.0051 -0.0922 0.061 Uiso 1 1 calc R . .
C7 C 0.3577(4) 0.0557(6) 0.0033(3) 0.0502(14) Uani 1 1 d . . .
H7A H 0.3440 0.1169 -0.0281 0.060 Uiso 1 1 calc R . .
H7B H 0.3976 0.0899 0.0433 0.060 Uiso 1 1 calc R . .
C8 C 0.2556(3) -0.1412(6) -0.1943(3) 0.0482(14) Uani 1 1 d . . .
C9 C 0.2417(4) -0.0309(6) -0.2237(3) 0.0602(17) Uani 1 1 d . . .
H9 H 0.2370 0.0385 -0.2055 0.072 Uiso 1 1 calc R . .
C10 C 0.2345(4) -0.0226(7) -0.2794(3) 0.0673(19) Uani 1 1 d . . .
H10 H 0.2252 0.0521 -0.2990 0.081 Uiso 1 1 calc R . .
C11 C 0.2413(4) -0.1252(7) -0.3060(3) 0.0677(19) Uani 1 1 d . . .
H11 H 0.2373 -0.1200 -0.3437 0.081 Uiso 1 1 calc R . .
C12 C 0.2538(5) -0.2335(7) -0.2780(3) 0.0684(19) Uani 1 1 d . . .
H12 H 0.2572 -0.3029 -0.2969 0.082 Uiso 1 1 calc R . .
C13 C 0.2614(4) -0.2430(6) -0.2225(3) 0.0553(15) Uani 1 1 d . . .
H13 H 0.2705 -0.3184 -0.2035 0.066 Uiso 1 1 calc R . .
C14 C 0.2772(5) -0.3004(7) -0.0984(4) 0.0752(9) Uani 1 1 d . . .
C15 C 0.2121(5) -0.3642(7) -0.1128(4) 0.0752(9) Uani 1 1 d . . .
H15 H 0.1627 -0.3272 -0.1356 0.090 Uiso 1 1 calc R . .
C16 C 0.2177(5) -0.4819(7) -0.0943(4) 0.0752(9) Uani 1 1 d . . .
H16 H 0.1721 -0.5241 -0.1050 0.090 Uiso 1 1 calc R . .
C17 C 0.2889(5) -0.5381(7) -0.0606(4) 0.0752(9) Uani 1 1 d . . .
H17 H 0.2927 -0.6173 -0.0468 0.090 Uiso 1 1 calc R . .
C18 C 0.3547(5) -0.4766(7) -0.0474(4) 0.0752(9) Uani 1 1 d . . .
H18 H 0.4038 -0.5145 -0.0259 0.090 Uiso 1 1 calc R . .
C19 C 0.3480(5) -0.3588(7) -0.0658(4) 0.0752(9) Uani 1 1 d . . .
H19 H 0.3934 -0.3170 -0.0558 0.090 Uiso 1 1 calc R . .
C20 C 0.2527(4) 0.1543(6) 0.0336(3) 0.0484(14) Uani 1 1 d . . .
C21 C 0.3112(4) 0.2247(7) 0.0789(3) 0.0662(19) Uani 1 1 d . . .
H21 H 0.3637 0.2035 0.0958 0.079 Uiso 1 1 calc R . .
C22 C 0.2944(5) 0.3268(7) 0.1003(4) 0.072(2) Uani 1 1 d . . .
H22 H 0.3352 0.3738 0.1315 0.086 Uiso 1 1 calc R . .
C23 C 0.2186(5) 0.3582(6) 0.0759(3) 0.069(2) Uani 1 1 d . . .
H23 H 0.2077 0.4278 0.0902 0.083 Uiso 1 1 calc R . .
C24 C 0.1584(5) 0.2915(8) 0.0315(4) 0.080(2) Uani 1 1 d . . .
H24 H 0.1063 0.3131 0.0158 0.096 Uiso 1 1 calc R . .
C25 C 0.1759(4) 0.1881(7) 0.0091(3) 0.0669(19) Uani 1 1 d . . .
H25 H 0.1349 0.1423 -0.0226 0.080 Uiso 1 1 calc R . .
C26 C 0.2998(6) -0.0956(8) 0.0622(4) 0.0856(11) Uani 1 1 d . . .
C27 C 0.3137(6) -0.0733(8) 0.1193(4) 0.0856(11) Uani 1 1 d . . .
H27 H 0.3113 0.0052 0.1314 0.103 Uiso 1 1 calc R . .
C28 C 0.3319(6) -0.1727(8) 0.1600(4) 0.0856(11) Uani 1 1 d . . .
H28 H 0.3401 -0.1597 0.1988 0.103 Uiso 1 1 calc R . .
C29 C 0.3372(6) -0.2816(8) 0.1436(4) 0.0856(11) Uani 1 1 d . . .
H29 H 0.3507 -0.3445 0.1718 0.103 Uiso 1 1 calc R . .
C30 C 0.3240(6) -0.3080(8) 0.0877(4) 0.0856(11) Uani 1 1 d . . .
H30 H 0.3275 -0.3872 0.0770 0.103 Uiso 1 1 calc R . .
C31 C 0.3051(6) -0.2135(8) 0.0469(4) 0.0856(11) Uani 1 1 d . . .
H31 H 0.2956 -0.2296 0.0080 0.103 Uiso 1 1 calc R . .
C32 C 0.0000 -0.2990(7) -0.2500 0.0406(17) Uani 1 2 d S . .
C33 C -0.0481(4) -0.3559(6) -0.2376(3) 0.0695(18) Uani 0.50 1 d P . .
C34 C -0.0454(7) -0.4796(9) -0.2369(5) 0.108(4) Uani 1 1 d . . .
H34 H -0.0760 -0.5216 -0.2268 0.130 Uiso 1 1 d R . .
C35 C 0.0000 -0.5425(13) -0.2500 0.135(8) Uani 1 2 d S . .
H35 H 0.0000 -0.6268 -0.2500 0.162 Uiso 1 2 calc SR . .
C36 C -0.0358(4) -0.1061(5) -0.2246(2) 0.0465(13) Uani 1 1 d . . .
H36A H -0.0823 -0.1493 -0.2328 0.056 Uiso 1 1 calc R . .
H36B H -0.0528 -0.0277 -0.2449 0.056 Uiso 1 1 calc R . .
C37 C 0.0252(3) -0.2198(5) -0.1048(2) 0.0427(12) Uani 1 1 d . . .
C38 C 0.0926(4) -0.2746(6) -0.0602(3) 0.0615(17) Uani 1 1 d . . .
H38 H 0.1410 -0.2382 -0.0463 0.074 Uiso 1 1 calc R . .
C39 C 0.0907(6) -0.3841(8) -0.0348(4) 0.085(3) Uani 1 1 d . . .
H39 H 0.1376 -0.4206 -0.0040 0.102 Uiso 1 1 calc R . .
C40 C 0.0206(6) -0.4381(7) -0.0547(4) 0.081(2) Uani 1 1 d . . .
H40 H 0.0196 -0.5125 -0.0382 0.097 Uiso 1 1 calc R . .
C41 C -0.0480(5) -0.3841(7) -0.0987(4) 0.076(2) Uani 1 1 d . . .
H41 H -0.0962 -0.4206 -0.1120 0.091 Uiso 1 1 calc R . .
C42 C -0.0459(4) -0.2739(7) -0.1237(3) 0.0611(17) Uani 1 1 d . . .
H42 H -0.0930 -0.2362 -0.1535 0.073 Uiso 1 1 calc R . .
C43 C -0.0156(3) 0.0331(5) -0.1233(2) 0.0445(13) Uani 1 1 d . . .
C44 C -0.0203(4) 0.1486(6) -0.1470(3) 0.0618(17) Uani 1 1 d . . .
H44 H -0.0004 0.1625 -0.1715 0.074 Uiso 1 1 calc R . .
C45 C -0.0540(5) 0.2417(7) -0.1345(3) 0.074(2) Uani 1 1 d . . .
H45 H -0.0576 0.3184 -0.1509 0.089 Uiso 1 1 calc R . .
C46 C -0.0823(5) 0.2229(8) -0.0983(3) 0.078(2) Uani 1 1 d . . .
H46 H -0.1056 0.2866 -0.0903 0.093 Uiso 1 1 calc R . .
C47 C -0.0771(5) 0.1126(8) -0.0736(4) 0.078(2) Uani 1 1 d . . .
H47 H -0.0958 0.1010 -0.0482 0.093 Uiso 1 1 calc R . .
C48 C -0.0439(4) 0.0164(7) -0.0862(3) 0.0613(17) Uani 1 1 d . . .
H48 H -0.0407 -0.0598 -0.0695 0.074 Uiso 1 1 calc R . .
C49 C 0.1746(5) 0.2203(6) -0.1731(4) 0.0695(13) Uani 1 1 d . . .
C50 C 0.2469(7) 0.4215(8) -0.2635(5) 0.102(2) Uani 1 1 d . . .
C51 C 0.447(2) 0.387(3) 0.3140(14) 0.212(17) Uiso 0.50 1 d PD . .
Cl1 Cl 0.495(2) 0.501(3) 0.3102(16) 0.271(13) Uiso 0.25 1 d PD A 1
Cl2 Cl 0.4925(11) 0.3459(17) 0.3882(8) 0.159(6) Uiso 0.25 1 d PD A 1
Cl1A Cl 0.494(2) 0.482(3) 0.3765(16) 0.283(14) Uiso 0.25 1 d PD A 2
Cl2A Cl 0.4695(12) 0.2583(18) 0.3545(9) 0.170(6) Uiso 0.25 1 d PD A 2

loop_
_atom_site_aniso_label
_atom_site_aniso_U_11
_atom_site_aniso_U_22
_atom_site_aniso_U_33
_atom_site_aniso_U_23
_atom_site_aniso_U_13
_atom_site_aniso_U_12
Ag1 0.0460(3) 0.0427(3) 0.0428(3) 0.00186(16) 0.0264(2) 0.00585(17)
Ag2 0.0759(4) 0.0601(4) 0.0878(4) 0.0242(3) 0.0500(3) 0.0103(3)
P1 0.0532(9) 0.0420(8) 0.0545(9) -0.0035(6) 0.0371(8) 0.0038(6)
P2 0.0465(8) 0.0511(9) 0.0379(7) -0.0005(6) 0.0242(7) 0.0085(6)
P3 0.0454(8) 0.0410(8) 0.0351(7) 0.0053(5) 0.0239(6) 0.0082(6)
N1 0.058(2) 0.115(3) 0.124(3) 0.032(3) 0.043(2) 0.0125(18)
N2 0.047(3) 0.058(3) 0.053(3) 0.005(2) 0.029(2) 0.011(2)
N3 0.072(4) 0.070(4) 0.061(4) -0.013(3) 0.034(3) -0.026(3)
N4 0.055(4) 0.038(3) 0.043(3) 0.000 0.031(3) 0.000
N5 0.092(3) 0.045(3) 0.083(3) 0.012(2) 0.055(3) 0.011(2)
N6 0.153(6) 0.062(4) 0.136(6) 0.018(3) 0.107(5) 0.012(4)
C1 0.058(2) 0.115(3) 0.124(3) 0.032(3) 0.043(2) 0.0125(18)
C2 0.058(2) 0.115(3) 0.124(3) 0.032(3) 0.043(2) 0.0125(18)
C3 0.058(2) 0.115(3) 0.124(3) 0.032(3) 0.043(2) 0.0125(18)
C4 0.058(2) 0.115(3) 0.124(3) 0.032(3) 0.043(2) 0.0125(18)
C5 0.058(2) 0.115(3) 0.124(3) 0.032(3) 0.043(2) 0.0125(18)
C6 0.059(4) 0.049(3) 0.056(3) -0.005(3) 0.038(3) -0.003(3)
C7 0.052(3) 0.053(4) 0.045(3) -0.008(3) 0.026(3) -0.001(3)
C8 0.044(3) 0.054(4) 0.054(3) -0.006(3) 0.032(3) 0.002(3)
C9 0.071(4) 0.052(4) 0.067(4) -0.002(3) 0.044(4) 0.009(3)
C10 0.069(4) 0.077(5) 0.063(4) 0.011(4) 0.040(4) 0.006(4)
C11 0.070(4) 0.084(5) 0.061(4) -0.012(4) 0.044(4) -0.013(4)
C12 0.089(5) 0.065(5) 0.067(4) -0.015(4) 0.053(4) -0.006(4)
C13 0.067(4) 0.055(4) 0.059(4) -0.007(3) 0.044(3) -0.001(3)
C14 0.0711(19) 0.0512(17) 0.093(2) -0.0043(15) 0.0385(19) 0.0018(14)
C15 0.0711(19) 0.0512(17) 0.093(2) -0.0043(15) 0.0385(19) 0.0018(14)
C16 0.0711(19) 0.0512(17) 0.093(2) -0.0043(15) 0.0385(19) 0.0018(14)
C17 0.0711(19) 0.0512(17) 0.093(2) -0.0043(15) 0.0385(19) 0.0018(14)
C18 0.0711(19) 0.0512(17) 0.093(2) -0.0043(15) 0.0385(19) 0.0018(14)
C19 0.0711(19) 0.0512(17) 0.093(2) -0.0043(15) 0.0385(19) 0.0018(14)
C20 0.056(3) 0.057(4) 0.037(3) 0.005(2) 0.029(3) 0.014(3)
C21 0.054(4) 0.087(5) 0.051(4) -0.019(3) 0.025(3) 0.002(4)
C22 0.095(6) 0.067(5) 0.068(5) -0.017(4) 0.054(5) -0.011(4)
C23 0.107(6) 0.054(4) 0.056(4) 0.005(3) 0.051(4) 0.020(4)
C24 0.079(5) 0.083(5) 0.068(5) -0.016(4) 0.034(4) 0.028(4)
C25 0.059(4) 0.077(5) 0.049(4) -0.006(3) 0.020(3) 0.020(3)
C26 0.109(3) 0.087(2) 0.076(2) 0.0301(18) 0.061(2) 0.036(2)
C27 0.109(3) 0.087(2) 0.076(2) 0.0301(18) 0.061(2) 0.036(2)
C28 0.109(3) 0.087(2) 0.076(2) 0.0301(18) 0.061(2) 0.036(2)
C29 0.109(3) 0.087(2) 0.076(2) 0.0301(18) 0.061(2) 0.036(2)
C30 0.109(3) 0.087(2) 0.076(2) 0.0301(18) 0.061(2) 0.036(2)
C31 0.109(3) 0.087(2) 0.076(2) 0.0301(18) 0.061(2) 0.036(2)
C32 0.040(4) 0.034(4) 0.035(4) 0.000 0.013(3) 0.000
C33 0.072(4) 0.070(4) 0.061(4) -0.013(3) 0.034(3) -0.026(3)
C34 0.146(10) 0.080(7) 0.090(6) -0.002(5) 0.059(7) -0.052(7)
C35 0.22(2) 0.050(8) 0.106(12) 0.000 0.073(14) 0.000
C36 0.056(3) 0.044(3) 0.036(3) 0.006(2) 0.023(3) 0.010(3)
C37 0.054(3) 0.039(3) 0.044(3) 0.004(2) 0.032(3) 0.006(2)
C38 0.068(4) 0.060(4) 0.060(4) 0.024(3) 0.038(4) 0.015(3)
C39 0.094(6) 0.074(5) 0.095(6) 0.045(5) 0.057(5) 0.028(5)
C40 0.125(8) 0.059(5) 0.102(6) 0.022(4) 0.090(6) 0.016(5)
C41 0.092(6) 0.073(5) 0.095(6) -0.006(4) 0.073(5) -0.021(4)
C42 0.056(4) 0.074(5) 0.060(4) 0.009(3) 0.037(3) 0.002(3)
C43 0.046(3) 0.050(3) 0.035(3) 0.000(2) 0.021(3) 0.008(2)
C44 0.078(5) 0.051(4) 0.053(4) 0.005(3) 0.034(4) 0.017(3)
C45 0.095(6) 0.058(4) 0.062(4) 0.000(3) 0.039(4) 0.029(4)
C46 0.073(5) 0.081(6) 0.063(4) -0.016(4) 0.028(4) 0.030(4)
C47 0.091(6) 0.086(6) 0.066(4) -0.010(4) 0.049(4) 0.018(5)
C48 0.079(5) 0.064(4) 0.051(4) 0.003(3) 0.042(4) 0.016(3)
C49 0.092(3) 0.045(3) 0.083(3) 0.012(2) 0.055(3) 0.011(2)
C50 0.153(6) 0.062(4) 0.136(6) 0.018(3) 0.107(5) 0.012(4)

loop_
_atom_type_symbol
_atom_type_description
_atom_type_scat_dispersion_real
_atom_type_scat_dispersion_imag
_atom_type_scat_source
C C 0.0033 0.0016 'International Tables Vol C Tables 4.2.6.8 and 6.1.1.4'
H H 0.0000 0.0000 'International Tables Vol C Tables 4.2.6.8 and 6.1.1.4'
Ag Ag -0.8971 1.1015 'International Tables Vol C Tables 4.2.6.8 and 6.1.1.4'
N N 0.0061 0.0033 'International Tables Vol C Tables 4.2.6.8 and 6.1.1.4'
P P 0.1023 0.0942 'International Tables Vol C Tables 4.2.6.8 and 6.1.1.4'
Cl Cl 0.1484 0.1585 'International Tables Vol C Tables 4.2.6.8 and 6.1.1.4'

loop_
_geom_angle_atom_site_label_1
_geom_angle_atom_site_label_2
_geom_angle_atom_site_label_3
_geom_angle
_geom_angle_site_symmetry_1
_geom_angle_site_symmetry_3
N5 Ag1 P3 103.59(17) . .
N5 Ag1 P2 97.05(17) . .
P3 Ag1 P2 121.30(5) . .
N5 Ag1 P1 102.22(16) . .
P3 Ag1 P1 132.54(5) . .
P2 Ag1 P1 93.87(6) . .
C50 Ag2 C49 175.1(3) . .
C14 P1 C8 105.0(3) . .
C14 P1 C6 107.0(3) . .
C8 P1 C6 98.3(3) . .
C14 P1 Ag1 112.7(3) . .
C8 P1 Ag1 121.7(2) . .
C6 P1 Ag1 110.4(2) . .
C20 P2 C26 106.3(3) . .
C20 P2 C7 103.1(3) . .
C26 P2 C7 105.5(4) . .
C20 P2 Ag1 117.96(19) . .
C26 P2 Ag1 118.0(3) . .
C7 P2 Ag1 104.17(19) . .
C37 P3 C43 105.4(3) . .
C37 P3 C36 105.2(3) . .
C43 P3 C36 102.5(3) . .
C37 P3 Ag1 113.00(19) . .
C43 P3 Ag1 114.8(2) . .
C36 P3 Ag1 114.8(2) . .
C5 N1 C1 117.1(10) . .
C1 N2 C7 120.9(7) . .
C1 N2 C6 120.1(7) . .
C7 N2 C6 117.1(5) . .
C32 N3 C34 116.3(8) . .
C32 N4 C36 121.0(3) . .
C32 N4 C36 121.0(3) . 2_554
C36 N4 C36 118.0(7) . 2_554
C49 N5 Ag1 151.9(6) . .
N1 C1 N2 117.3(10) . .
N1 C1 C2 122.5(9) . .
N2 C1 C2 120.2(10) . .
C3 C2 C1 115.4(11) . .
C3 C2 H2 122.3 . .
C1 C2 H2 122.3 . .
C4 C3 C2 121.4(12) . .
C4 C3 H3 119.3 . .
C2 C3 H3 119.3 . .
C3 C4 C5 119.9(10) . .
C3 C4 H4 120.0 . .
C5 C4 H4 120.0 . .
C4 C5 N1 123.5(11) . .
C4 C5 H5 118.2 . .
N1 C5 H5 118.2 . .
N2 C6 P1 115.8(4) . .
N2 C6 H6A 108.3 . .
P1 C6 H6A 108.3 . .
N2 C6 H6B 108.3 . .
P1 C6 H6B 108.3 . .
H6A C6 H6B 107.4 . .
N2 C7 P2 113.2(4) . .
N2 C7 H7A 108.9 . .
P2 C7 H7A 108.9 . .
N2 C7 H7B 108.9 . .
P2 C7 H7B 108.9 . .
H7A C7 H7B 107.8 . .
C9 C8 C13 118.7(6) . .
C9 C8 P1 117.4(5) . .
C13 C8 P1 123.9(5) . .
C10 C9 C8 120.6(6) . .
C10 C9 H9 119.7 . .
C8 C9 H9 119.7 . .
C9 C10 C11 119.4(7) . .
C9 C10 H10 120.3 . .
C11 C10 H10 120.3 . .
C12 C11 C10 120.2(7) . .
C12 C11 H11 119.9 . .
C10 C11 H11 119.9 . .
C11 C12 C13 121.0(7) . .
C11 C12 H12 119.5 . .
C13 C12 H12 119.5 . .
C12 C13 C8 120.1(7) . .
C12 C13 H13 120.0 . .
C8 C13 H13 120.0 . .
C15 C14 C19 117.4(7) . .
C15 C14 P1 118.0(6) . .
C19 C14 P1 124.6(6) . .
C14 C15 C16 121.1(8) . .
C14 C15 H15 119.4 . .
C16 C15 H15 119.4 . .
C17 C16 C15 120.8(8) . .
C17 C16 H16 119.6 . .
C15 C16 H16 119.6 . .
C16 C17 C18 118.8(7) . .
C16 C17 H17 120.6 . .
C18 C17 H17 120.6 . .
C17 C18 C19 119.5(8) . .
C17 C18 H18 120.3 . .
C19 C18 H18 120.3 . .
C14 C19 C18 122.3(8) . .
C14 C19 H19 118.8 . .
C18 C19 H19 118.8 . .
C21 C20 C25 118.2(6) . .
C21 C20 P2 124.5(5) . .
C25 C20 P2 117.3(5) . .
C20 C21 C22 121.3(7) . .
C20 C21 H21 119.4 . .
C22 C21 H21 119.3 . .
C23 C22 C21 119.6(7) . .
C23 C22 H22 120.2 . .
C21 C22 H22 120.2 . .
C24 C23 C22 121.7(7) . .
C24 C23 H23 119.2 . .
C22 C23 H23 119.2 . .
C23 C24 C25 118.5(7) . .
C23 C24 H24 120.8 . .
C25 C24 H24 120.8 . .
C20 C25 C24 120.7(7) . .
C20 C25 H25 119.6 . .
C24 C25 H25 119.6 . .
C27 C26 C31 118.5(7) . .
C27 C26 P2 123.6(7) . .
C31 C26 P2 117.8(6) . .
C26 C27 C28 118.4(8) . .
C26 C27 H27 120.8 . .
C28 C27 H27 120.8 . .
C29 C28 C27 120.5(8) . .
C29 C28 H28 119.8 . .
C27 C28 H28 119.8 . .
C28 C29 C30 123.2(8) . .
C28 C29 H29 118.4 . .
C30 C29 H29 118.4 . .
C29 C30 C31 117.6(9) . .
C29 C30 H30 121.2 . .
C31 C30 H30 121.2 . .
C30 C31 C26 121.9(8) . .
C30 C31 H31 119.1 . .
C26 C31 H31 119.1 . .
N3 C32 C33 124.1(9) . 2_554
N3 C32 N3 124.1(9) . 2_554
C33 C32 N3 0.0(4) 2_554 2_554
N3 C32 N4 118.0(4) . .
C33 C32 N4 118.0(4) 2_554 .
N3 C32 N4 118.0(4) 2_554 .
C35 C34 N3 122.8(11) . .
C35 C34 H34 118.6 . .
N3 C34 H34 118.6 . .
C34 C35 C34 117.6(14) 2_554 .
C34 C35 H35 121.2 2_554 .
C34 C35 H35 121.2 . .
N4 C36 P3 111.6(3) . .
N4 C36 H36A 109.3 . .
P3 C36 H36A 109.3 . .
N4 C36 H36B 109.3 . .
P3 C36 H36B 109.3 . .
H36A C36 H36B 108.0 . .
C38 C37 C42 118.6(6) . .
C38 C37 P3 118.1(5) . .
C42 C37 P3 123.3(5) . .
C37 C38 C39 121.0(7) . .
C37 C38 H38 119.5 . .
C39 C38 H38 119.5 . .
C40 C39 C38 120.1(8) . .
C40 C39 H39 119.9 . .
C38 C39 H39 119.9 . .
C39 C40 C41 120.2(7) . .
C39 C40 H40 119.9 . .
C41 C40 H40 119.9 . .
C40 C41 C42 119.6(7) . .
C40 C41 H41 120.2 . .
C42 C41 H41 120.2 . .
C37 C42 C41 120.6(7) . .
C37 C42 H42 119.7 . .
C41 C42 H42 119.7 . .
C48 C43 C44 118.3(6) . .
C48 C43 P3 123.9(5) . .
C44 C43 P3 117.6(5) . .
C45 C44 C43 120.3(7) . .
C45 C44 H44 119.8 . .
C43 C44 H44 119.8 . .
C46 C45 C44 120.3(7) . .
C46 C45 H45 119.8 . .
C44 C45 H45 119.8 . .
C47 C46 C45 120.7(7) . .
C47 C46 H46 119.6 . .
C45 C46 H46 119.6 . .
C46 C47 C48 119.9(8) . .
C46 C47 H47 120.0 . .
C48 C47 H47 120.0 . .
C43 C48 C47 120.3(7) . .
C43 C48 H48 119.8 . .
C47 C48 H48 119.8 . .
N5 C49 Ag2 174.3(7) . .
N6 C50 Ag2 177.4(9) . .
Cl1 C51 Cl2 108(2) . .
Cl1 C51 Cl2A 137(3) . .
Cl2 C51 Cl2A 42.5(10) . .
Cl1 C51 Cl1A 62.6(18) . .
Cl2 C51 Cl1A 54.2(15) . .
Cl2A C51 Cl1A 96.6(19) . .

loop_
_geom_bond_atom_site_label_1
_geom_bond_atom_site_label_2
_geom_bond_distance
_geom_bond_site_symmetry_2
Ag1 N5 2.370(6) .
Ag1 P3 2.4488(16) .
Ag1 P2 2.5027(18) .
Ag1 P1 2.5097(16) .
Ag2 C50 2.031(10) .
Ag2 C49 2.051(8) .
P1 C14 1.821(8) .
P1 C8 1.826(6) .
P1 C6 1.862(6) .
P2 C20 1.816(6) .
P2 C26 1.816(8) .
P2 C7 1.873(6) .
P3 C37 1.820(6) .
P3 C43 1.830(6) .
P3 C36 1.875(6) .
N1 C5 1.342(12) .
N1 C1 1.354(14) .
N2 C1 1.378(10) .
N2 C7 1.453(8) .
N2 C6 1.464(8) .
N3 C32 1.353(7) .
N3 C34 1.379(12) .
N4 C32 1.408(10) .
N4 C36 1.436(7) .
N4 C36 1.436(7) 2_554
N5 C49 1.128(9) .
N6 C50 1.125(11) .
C1 C2 1.406(15) .
C2 C3 1.405(13) .
C2 H2 0.9400 .
C3 C4 1.322(15) .
C3 H3 0.9400 .
C4 C5 1.338(15) .
C4 H4 0.9400 .
C5 H5 0.9400 .
C6 H6A 0.9800 .
C6 H6B 0.9800 .
C7 H7A 0.9800 .
C7 H7B 0.9800 .
C8 C9 1.392(9) .
C8 C13 1.392(9) .
C9 C10 1.380(10) .
C9 H9 0.9400 .
C10 C11 1.384(11) .
C10 H10 0.9400 .
C11 C12 1.361(11) .
C11 H11 0.9400 .
C12 C13 1.371(9) .
C12 H12 0.9400 .
C13 H13 0.9400 .
C14 C15 1.370(11) .
C14 C19 1.375(11) .
C15 C16 1.379(11) .
C15 H15 0.9400 .
C16 C17 1.371(11) .
C16 H16 0.9400 .
C17 C18 1.376(11) .
C17 H17 0.9400 .
C18 C19 1.378(11) .
C18 H18 0.9400 .
C19 H19 0.9400 .
C20 C21 1.373(9) .
C20 C25 1.384(9) .
C21 C22 1.393(10) .
C21 H21 0.9400 .
C22 C23 1.360(12) .
C22 H22 0.9400 .
C23 C24 1.355(12) .
C23 H23 0.9400 .
C24 C25 1.424(10) .
C24 H24 0.9400 .
C25 H25 0.9400 .
C26 C27 1.377(12) .
C26 C31 1.393(13) .
C27 C28 1.434(11) .
C27 H27 0.9400 .
C28 C29 1.311(12) .
C28 H28 0.9400 .
C29 C30 1.360(11) .
C29 H29 0.9400 .
C30 C31 1.391(11) .
C30 H30 0.9400 .
C31 H31 0.9400 .
C32 C33 1.353(7) 2_554
C32 N3 1.353(7) 2_554
C34 C35 1.351(14) .
C34 H34 0.9301 .
C35 C34 1.351(14) 2_554
C35 H35 0.9400 .
C36 H36A 0.9800 .
C36 H36B 0.9800 .
C37 C38 1.364(8) .
C37 C42 1.392(9) .
C38 C39 1.399(10) .
C38 H38 0.9400 .
C39 C40 1.367(13) .
C39 H39 0.9400 .
C40 C41 1.369(12) .
C40 H40 0.9400 .
C41 C42 1.402(11) .
C41 H41 0.9400 .
C42 H42 0.9400 .
C43 C48 1.388(9) .
C43 C44 1.407(9) .
C44 C45 1.382(9) .
C44 H44 0.9400 .
C45 C46 1.370(12) .
C45 H45 0.9400 .
C46 C47 1.363(12) .
C46 H46 0.9400 .
C47 C48 1.404(10) .
C47 H47 0.9400 .
C48 H48 0.9400 .
C51 Cl1 1.65(3) .
C51 Cl2 1.68(3) .
C51 Cl2A 1.69(3) .
C51 Cl1A 1.73(3) .
